data_7705361
loop_
_publ_author_name
'Zi\'o\/lkowska, Aleksandra'
'Szynkiewicz, Natalia'
'Pikies, Jerzy'
'Ponikiewski, \/Lukasz'

_publ_section_title
;
 Synthesis of compounds with C-P-P and C[double bond, length as m-dash]P-P
 bond systems based on the phospha-Wittig reaction.
;
_journal_issue 39
_journal_name_full 'Dalton transactions (Cambridge, England : 2003)'
_journal_page_first 13635
_journal_page_last 13646
_journal_paper_doi 10.1039/d0dt02728f
_journal_volume 49
_journal_year 2020
_chemical_formula_moiety 'C52 H88 Cl1 N2 O2 P2 Si1 Ti1, 0.5(C6 H14)'
_chemical_formula_sum 'C55 H95 Cl N2 O2 P2 Si Ti'
_chemical_formula_weight 989.7
_chemical_properties_physical Air-sensitive,Moisture-sensitive,Oxygen-sensitive
_space_group_IT_number 2
_space_group_name_Hall '-P 1'
_space_group_name_H-M_alt 'P -1'
_symmetry_cell_setting triclinic
_symmetry_Int_Tables_number 2
_symmetry_space_group_name_Hall '-P 1'
_symmetry_space_group_name_H-M 'P -1'
_atom_sites_solution_hydrogens geom
_audit_conform_dict_location ftp://ftp.iucr.org/pub/cif_core.dic
_audit_conform_dict_name cif_core.dic
_audit_conform_dict_version 2.4.3
_audit_creation_date 2020-08-26T11:28:33-00:00
_audit_creation_method 'WinGX routine CIF_UPDATE'
_audit_update_record
;
2020-09-02 deposited with the CCDC.	2020-09-04 downloaded from the CCDC.
;
_cell_angle_alpha 100.356(3)
_cell_angle_beta 91.107(3)
_cell_angle_gamma 95.680(3)
_cell_formula_units_Z 2
_cell_length_a 9.9454(4)
_cell_length_b 10.3200(5)
_cell_length_c 27.9616(10)
_cell_measurement_reflns_used 13197
_cell_measurement_temperature 120(2)
_cell_measurement_theta_max 29.58
_cell_measurement_theta_min 2.22
_cell_measurement_wavelength 0.71073
_cell_volume 2807.2(2)
_computing_cell_refinement
;
X-Area Recipe 1.33.0.0 (STOE, 2015)
;
_computing_data_collection
;
X-Area WinXpose 2.0.22.0 (STOE, 2016)
;
_computing_data_reduction
;
X-Area Integrate 1.72.0.0 (STOE, 2018)
X-Area X-Red32 1.63.4.0 (STOE, 2017) 
;
_computing_molecular_graphics 'Ortep for Windows (Farrugia, 2012)'
_computing_publication_material 'WinGX publication routines (Farrugia, 2012)'
_computing_structure_refinement 'SHELXL-2018/1 (Sheldrick, 2018)'
_computing_structure_solution 'SHELXT 2014/5 (Sheldrick, 2014)'
_diffrn_ambient_temperature 120(2)
_diffrn_detector 'image plate (34 cm diameter)'
_diffrn_detector_area_resol_mean 6.67
_diffrn_detector_type 'STOE Imaging Plate'
_diffrn_measured_fraction_theta_full 0.984
_diffrn_measured_fraction_theta_max 0.988
_diffrn_measurement_details ' 337 frames, detector distance = 100 mm'
_diffrn_measurement_device '2-circle diffractometer'
_diffrn_measurement_device_type 'STOE IPDS 2T'
_diffrn_measurement_method 'rotation method, \w scans'
_diffrn_radiation_collimation '0.6 mm diameter'
_diffrn_radiation_monochromator 'parabolic x-ray mirror'
_diffrn_radiation_polarisn_norm 270
_diffrn_radiation_probe x-ray
_diffrn_radiation_type MoK\a
_diffrn_radiation_wavelength 0.71073
_diffrn_reflns_av_R_equivalents 0.0782
_diffrn_reflns_av_unetI/netI 0.0846
_diffrn_reflns_Laue_measured_fraction_full 0.984
_diffrn_reflns_Laue_measured_fraction_max 0.988
_diffrn_reflns_limit_h_max 13
_diffrn_reflns_limit_h_min -11
_diffrn_reflns_limit_k_max 13
_diffrn_reflns_limit_k_min -13
_diffrn_reflns_limit_l_max 36
_diffrn_reflns_limit_l_min -36
_diffrn_reflns_number 26152
_diffrn_reflns_point_group_measured_fraction_full 0.984
_diffrn_reflns_point_group_measured_fraction_max 0.988
_diffrn_reflns_theta_full 25.242
_diffrn_reflns_theta_max 28
_diffrn_reflns_theta_min 2.215
_diffrn_source 'GeniX Mo, 0.05 x 0.05 mm2 microfocus'
_diffrn_source_current 1.000
_diffrn_source_power 0.050
_diffrn_source_voltage 50
_diffrn_standards_number 0
_exptl_absorpt_coefficient_mu 0.318
_exptl_absorpt_correction_type none
_exptl_crystal_colour violet
_exptl_crystal_density_diffrn 1.171
_exptl_crystal_density_method 'not measured'
_exptl_crystal_description plate
_exptl_crystal_F_000 1076
_exptl_crystal_size_max 0.21
_exptl_crystal_size_mid 0.2
_exptl_crystal_size_min 0.13
_refine_diff_density_max 1.268
_refine_diff_density_min -1.204
_refine_diff_density_rms 0.132
_refine_ls_extinction_coef 0.013(2)
_refine_ls_extinction_expression Fc^*^=kFc[1+0.001xFc^2^\l^3^/sin(2\q)]^-1/4^
_refine_ls_extinction_method 'SHELXL-2018/1 (Sheldrick 2018)'
_refine_ls_goodness_of_fit_ref 1.043
_refine_ls_hydrogen_treatment constr
_refine_ls_matrix_type full
_refine_ls_number_constraints 0
_refine_ls_number_parameters 598
_refine_ls_number_reflns 13376
_refine_ls_number_restraints 0
_refine_ls_restrained_S_all 1.043
_refine_ls_R_factor_all 0.1363
_refine_ls_R_factor_gt 0.0963
_refine_ls_shift/su_max 0.001
_refine_ls_shift/su_mean 0
_refine_ls_structure_factor_coef Fsqd
_refine_ls_weighting_details 'w=1/[\s^2^(Fo^2^)+(0.1591P)^2^+4.2384P] where P=(Fo^2^+2Fc^2^)/3'
_refine_ls_weighting_scheme calc
_refine_ls_wR_factor_gt 0.2533
_refine_ls_wR_factor_ref 0.2881
_reflns_Friedel_coverage 0
_reflns_number_gt 8910
_reflns_number_total 13376
_reflns_threshold_expression 'I > 2\s(I)'
_cod_data_source_file d0dt02728f2.cif
_cod_data_source_block 11
_cod_depositor_comments 'Adding full bibliography for 7705360--7705366.cif.'
_cod_database_code 7705361
_shelx_estimated_absorpt_t_min 0.936
_shelx_estimated_absorpt_t_max 0.96

loop_
_symmetry_equiv_pos_as_xyz
'x, y, z'
'-x, -y, -z'

loop_
_atom_site_label
_atom_site_type_symbol
_atom_site_fract_x
_atom_site_fract_y
_atom_site_fract_z
_atom_site_U_iso_or_equiv
_atom_site_adp_type
_atom_site_occupancy
_atom_site_site_symmetry_order
_atom_site_calc_flag
_atom_site_refinement_flags_posn
_atom_site_refinement_flags_adp
_atom_site_refinement_flags_occupancy
_atom_site_disorder_assembly
_atom_site_disorder_group
C1 C 0.2440(4) 0.4555(4) 0.68560(15) 0.0322(8) Uani 1 1 d . . . . .
C2 C 0.3165(4) 0.3668(4) 0.70559(16) 0.0352(9) Uani 1 1 d . . . . .
C3 C 0.2584(4) 0.2363(4) 0.70052(17) 0.0375(9) Uani 1 1 d . . . . .
H3 H 0.305175 0.174211 0.7138 0.045 Uiso 1 1 calc R U . . .
C4 C 0.1351(5) 0.1951(4) 0.67678(17) 0.0387(9) Uani 1 1 d . . . . .
H4 H 0.097312 0.105639 0.673756 0.046 Uiso 1 1 calc R U . . .
C5 C 0.0665(4) 0.2847(4) 0.65737(17) 0.0395(10) Uani 1 1 d . . . . .
H5 H -0.018758 0.255373 0.641068 0.047 Uiso 1 1 calc R U . . .
C6 C 0.1179(4) 0.4167(4) 0.66089(16) 0.0349(9) Uani 1 1 d . . . . .
C7 C 0.4549(4) 0.4065(4) 0.73033(17) 0.0365(9) Uani 1 1 d . . . . .
H7 H 0.474107 0.504619 0.733333 0.044 Uiso 1 1 calc R U . . .
C8 C 0.4640(5) 0.3749(5) 0.78139(18) 0.0459(11) Uani 1 1 d . . . . .
H8A H 0.55398 0.407536 0.796125 0.069 Uiso 1 1 calc R U . . .
H8B H 0.44865 0.278802 0.779594 0.069 Uiso 1 1 calc R U . . .
H8C H 0.395249 0.417906 0.801285 0.069 Uiso 1 1 calc R U . . .
C9 C 0.5635(5) 0.3424(5) 0.69862(19) 0.0441(10) Uani 1 1 d . . . . .
H9A H 0.652679 0.370094 0.714763 0.066 Uiso 1 1 calc R U . . .
H9B H 0.561717 0.370485 0.666959 0.066 Uiso 1 1 calc R U . . .
H9C H 0.545363 0.245794 0.69389 0.066 Uiso 1 1 calc R U . . .
C10 C 0.0467(5) 0.5086(4) 0.6348(2) 0.0446(11) Uani 1 1 d . . . . .
H10 H 0.086504 0.601545 0.647634 0.054 Uiso 1 1 calc R U . . .
C11 C -0.1050(6) 0.5012(7) 0.6415(2) 0.0609(15) Uani 1 1 d . . . . .
H11A H -0.143687 0.564964 0.624512 0.091 Uiso 1 1 calc R U . . .
H11B H -0.122807 0.522376 0.676213 0.091 Uiso 1 1 calc R U . . .
H11C H -0.146415 0.411624 0.627977 0.091 Uiso 1 1 calc R U . . .
C12 C 0.0698(7) 0.4777(8) 0.5806(2) 0.076(2) Uani 1 1 d . . . . .
H12A H 0.028137 0.541298 0.564402 0.114 Uiso 1 1 calc R U . . .
H12B H 0.028888 0.387807 0.567144 0.114 Uiso 1 1 calc R U . . .
H12C H 0.167072 0.483916 0.575192 0.114 Uiso 1 1 calc R U . . .
C13 C 0.4220(5) 0.5330(4) 0.61704(17) 0.0396(10) Uani 1 1 d . . . . .
H13A H 0.39279 0.555749 0.586179 0.059 Uiso 1 1 calc R U . . .
H13B H 0.382636 0.443301 0.61898 0.059 Uiso 1 1 calc R U . . .
H13C H 0.520843 0.536887 0.618824 0.059 Uiso 1 1 calc R U . . .
C14 C 0.3756(4) 0.6295(4) 0.65853(15) 0.0327(8) Uani 1 1 d . . . . .
C15 C 0.4240(4) 0.7769(4) 0.66451(15) 0.0321(8) Uani 1 1 d . . . . .
H15 H 0.341207 0.822483 0.673094 0.039 Uiso 1 1 calc R U . . .
C16 C 0.4706(4) 0.8238(4) 0.61816(15) 0.0327(8) Uani 1 1 d . . . . .
C17 C 0.4030(4) 0.9394(4) 0.60597(16) 0.0353(9) Uani 1 1 d . . . . .
H17A H 0.411192 1.011712 0.634189 0.053 Uiso 1 1 calc R U . . .
H17B H 0.307112 0.911334 0.597511 0.053 Uiso 1 1 calc R U . . .
H17C H 0.44674 0.969904 0.578316 0.053 Uiso 1 1 calc R U . . .
C18 C 0.5970(5) 0.7886(4) 0.54614(16) 0.0346(9) Uani 1 1 d . . . . .
C19 C 0.7364(5) 0.8265(4) 0.54122(17) 0.0386(9) Uani 1 1 d . . . . .
C20 C 0.7834(5) 0.8353(4) 0.49523(18) 0.0432(10) Uani 1 1 d . . . . .
H20 H 0.876334 0.861609 0.491625 0.052 Uiso 1 1 calc R U . . .
C21 C 0.6963(5) 0.8062(4) 0.45476(18) 0.0439(11) Uani 1 1 d . . . . .
H21 H 0.729371 0.811714 0.423466 0.053 Uiso 1 1 calc R U . . .
C22 C 0.5605(5) 0.7688(4) 0.46004(17) 0.0420(10) Uani 1 1 d . . . . .
H22 H 0.501089 0.750397 0.432076 0.05 Uiso 1 1 calc R U . . .
C23 C 0.5084(5) 0.7575(4) 0.50530(17) 0.0384(9) Uani 1 1 d . . . . .
C24 C 0.8288(5) 0.8620(5) 0.58611(18) 0.0429(10) Uani 1 1 d . . . . .
H24 H 0.797345 0.802163 0.608985 0.052 Uiso 1 1 calc R U . . .
C25 C 0.9781(5) 0.8459(6) 0.5775(2) 0.0579(14) Uani 1 1 d . . . . .
H25A H 1.027169 0.855339 0.608916 0.087 Uiso 1 1 calc R U . . .
H25B H 1.0163 0.914006 0.559914 0.087 Uiso 1 1 calc R U . . .
H25C H 0.986515 0.757998 0.558314 0.087 Uiso 1 1 calc R U . . .
C26 C 0.8151(5) 1.0047(5) 0.61162(18) 0.0468(11) Uani 1 1 d . . . . .
H26A H 0.869514 1.024459 0.642135 0.07 Uiso 1 1 calc R U . . .
H26B H 0.720031 1.014301 0.618591 0.07 Uiso 1 1 calc R U . . .
H26C H 0.847012 1.066322 0.590395 0.07 Uiso 1 1 calc R U . . .
C27 C 0.3587(4) 0.7105(4) 0.50754(16) 0.0359(9) Uani 1 1 d . . . . .
H27 H 0.336186 0.717632 0.542556 0.043 Uiso 1 1 calc R U . . .
C28 C 0.3263(5) 0.5655(5) 0.48264(17) 0.0419(10) Uani 1 1 d . . . . .
H28A H 0.230507 0.537341 0.486106 0.063 Uiso 1 1 calc R U . . .
H28B H 0.382107 0.509847 0.497874 0.063 Uiso 1 1 calc R U . . .
H28C H 0.345634 0.556456 0.448034 0.063 Uiso 1 1 calc R U . . .
C29 C 0.2692(6) 0.7970(5) 0.48454(19) 0.0501(12) Uani 1 1 d . . . . .
H29A H 0.173963 0.768892 0.488978 0.075 Uiso 1 1 calc R U . . .
H29B H 0.285833 0.787551 0.449714 0.075 Uiso 1 1 calc R U . . .
H29C H 0.290653 0.889813 0.500207 0.075 Uiso 1 1 calc R U . . .
C30 C 0.5235(4) 0.8245(4) 0.71053(15) 0.0318(8) Uani 1 1 d . . . . .
C31 C 0.5574(4) 0.9753(4) 0.71620(16) 0.0346(9) Uani 1 1 d . . . . .
H31A H 0.595912 0.996046 0.685742 0.041 Uiso 1 1 calc R U . . .
H31B H 0.472971 1.018539 0.721348 0.041 Uiso 1 1 calc R U . . .
C32 C 0.6568(5) 1.0316(4) 0.75824(19) 0.0435(10) Uani 1 1 d . . . . .
H32A H 0.614199 1.021333 0.789242 0.052 Uiso 1 1 calc R U . . .
H32B H 0.680284 1.127387 0.758828 0.052 Uiso 1 1 calc R U . . .
C33 C 0.7849(5) 0.9616(5) 0.7537(2) 0.0465(11) Uani 1 1 d . . . . .
H33A H 0.833811 0.981875 0.725013 0.056 Uiso 1 1 calc R U . . .
H33B H 0.844718 0.995011 0.782948 0.056 Uiso 1 1 calc R U . . .
C34 C 0.7526(4) 0.8125(5) 0.74843(18) 0.0411(10) Uani 1 1 d . . . . .
H34A H 0.837292 0.769648 0.74334 0.049 Uiso 1 1 calc R U . . .
H34B H 0.714063 0.791729 0.77889 0.049 Uiso 1 1 calc R U . . .
C35 C 0.6533(4) 0.7562(4) 0.70623(17) 0.0361(9) Uani 1 1 d . . . . .
H35A H 0.630905 0.660199 0.70536 0.043 Uiso 1 1 calc R U . . .
H35B H 0.695995 0.76756 0.675344 0.043 Uiso 1 1 calc R U . . .
C36 C 0.1013(4) 0.5792(4) 0.83081(16) 0.0331(8) Uani 1 1 d . . . . .
C37 C 0.0958(5) 0.4337(4) 0.83731(17) 0.0384(9) Uani 1 1 d . . . . .
H37A H 0.188947 0.411016 0.842184 0.046 Uiso 1 1 calc R U . . .
H37B H 0.045531 0.422579 0.866768 0.046 Uiso 1 1 calc R U . . .
C38 C 0.0278(5) 0.3392(4) 0.79353(17) 0.0395(10) Uani 1 1 d . . . . .
H38A H 0.083144 0.343049 0.764672 0.047 Uiso 1 1 calc R U . . .
H38B H 0.0215 0.247506 0.799848 0.047 Uiso 1 1 calc R U . . .
C39 C -0.1131(5) 0.3753(4) 0.7832(2) 0.0455(11) Uani 1 1 d . . . . .
H39A H -0.153296 0.315805 0.753543 0.055 Uiso 1 1 calc R U . . .
H39B H -0.171184 0.362245 0.810667 0.055 Uiso 1 1 calc R U . . .
C40 C -0.1095(5) 0.5181(4) 0.77612(18) 0.0422(10) Uani 1 1 d . . . . .
H40A H -0.203031 0.539905 0.771349 0.051 Uiso 1 1 calc R U . . .
H40B H -0.059781 0.528937 0.74653 0.051 Uiso 1 1 calc R U . . .
C41 C -0.0412(4) 0.6134(4) 0.81990(17) 0.0379(9) Uani 1 1 d . . . . .
H41A H -0.096587 0.609659 0.84875 0.045 Uiso 1 1 calc R U . . .
H41B H -0.035743 0.704919 0.8134 0.045 Uiso 1 1 calc R U . . .
C42 C -0.0622(6) 0.5613(6) 0.9495(2) 0.0557(13) Uani 1 1 d . . . . .
H42A H 0.001114 0.494081 0.948824 0.084 Uiso 1 1 calc R U . . .
H42B H -0.125467 0.536352 0.921264 0.084 Uiso 1 1 calc R U . . .
H42C H -0.112597 0.567613 0.979433 0.084 Uiso 1 1 calc R U . . .
C43 C -0.0978(5) 0.8392(6) 0.94298(19) 0.0499(12) Uani 1 1 d . . . . .
H43A H -0.05573 0.930856 0.949683 0.075 Uiso 1 1 calc R U . . .
H43B H -0.166954 0.827449 0.966778 0.075 Uiso 1 1 calc R U . . .
H43C H -0.139894 0.819481 0.910142 0.075 Uiso 1 1 calc R U . . .
C44 C 0.1331(5) 0.7794(5) 1.00600(17) 0.0472(11) Uani 1 1 d . . . . .
H44A H 0.185898 0.864513 1.005606 0.071 Uiso 1 1 calc R U . . .
H44B H 0.194319 0.713157 1.010205 0.071 Uiso 1 1 calc R U . . .
H44C H 0.071275 0.789279 1.032993 0.071 Uiso 1 1 calc R U . . .
C45 C 0.2283(5) 1.0085(4) 0.87483(16) 0.0386(9) Uani 1 1 d . . . . .
C46 C 0.0805(5) 0.9864(4) 0.85603(17) 0.0401(10) Uani 1 1 d . . . . .
H46A H 0.076667 0.955024 0.820763 0.06 Uiso 1 1 calc R U . . .
H46B H 0.039626 1.070011 0.863417 0.06 Uiso 1 1 calc R U . . .
H46C H 0.030726 0.920173 0.871909 0.06 Uiso 1 1 calc R U . . .
C47 C 0.2358(5) 1.0709(4) 0.92878(17) 0.0434(10) Uani 1 1 d . . . . .
H47A H 0.330485 1.086049 0.940585 0.065 Uiso 1 1 calc R U . . .
H47B H 0.185112 1.011192 0.947155 0.065 Uiso 1 1 calc R U . . .
H47C H 0.196612 1.155543 0.933214 0.065 Uiso 1 1 calc R U . . .
C48 C 0.3047(5) 1.1018(5) 0.84486(18) 0.0450(11) Uani 1 1 d . . . . .
H48A H 0.301743 1.058833 0.810565 0.068 Uiso 1 1 calc R U . . .
H48B H 0.399003 1.12152 0.856931 0.068 Uiso 1 1 calc R U . . .
H48C H 0.261888 1.184302 0.84803 0.068 Uiso 1 1 calc R U . . .
C49 C 0.4669(4) 0.8446(4) 0.89364(17) 0.0389(9) Uani 1 1 d . . . . .
C50 C 0.4583(5) 0.8397(5) 0.94738(17) 0.0435(10) Uani 1 1 d . . . . .
H50A H 0.403924 0.758245 0.951499 0.065 Uiso 1 1 calc R U . . .
H50B H 0.416047 0.916604 0.963844 0.065 Uiso 1 1 calc R U . . .
H50C H 0.549516 0.841219 0.961534 0.065 Uiso 1 1 calc R U . . .
C51 C 0.5624(5) 0.9656(5) 0.8879(2) 0.0486(12) Uani 1 1 d . . . . .
H51A H 0.563791 0.973772 0.853511 0.073 Uiso 1 1 calc R U . . .
H51B H 0.65375 0.955484 0.899434 0.073 Uiso 1 1 calc R U . . .
H51C H 0.530937 1.045376 0.907026 0.073 Uiso 1 1 calc R U . . .
C52 C 0.5257(5) 0.7186(5) 0.86795(18) 0.0444(11) Uani 1 1 d . . . . .
H52A H 0.534325 0.721678 0.833311 0.067 Uiso 1 1 calc R U . . .
H52B H 0.46513 0.640353 0.871596 0.067 Uiso 1 1 calc R U . . .
H52C H 0.614873 0.713696 0.882625 0.067 Uiso 1 1 calc R U . . .
C53 C 0.6196(13) 0.3583(13) 0.8997(5) 0.158(5) Uani 1 1 d . . . . .
H53A H 0.583467 0.28567 0.873713 0.237 Uiso 1 1 calc R U . . .
H53B H 0.699736 0.333248 0.915304 0.237 Uiso 1 1 calc R U . . .
H53C H 0.644448 0.437835 0.885923 0.237 Uiso 1 1 calc R U . . .
C54 C 0.5127(8) 0.3866(7) 0.9373(3) 0.0762(19) Uani 1 1 d . . . . .
H54A H 0.480465 0.3025 0.947674 0.091 Uiso 1 1 calc R U . . .
H54B H 0.434835 0.416801 0.921314 0.091 Uiso 1 1 calc R U . . .
C55 C 0.5573(6) 0.4892(6) 0.9825(2) 0.0637(16) Uani 1 1 d . . . . .
H55A H 0.633854 0.459372 0.999343 0.076 Uiso 1 1 calc R U . . .
H55B H 0.589221 0.574218 0.97273 0.076 Uiso 1 1 calc R U . . .
Cl1 Cl 0.12933(11) 0.85223(11) 0.72956(4) 0.0400(3) Uani 1 1 d . . . . .
N1 N 0.2989(3) 0.5939(3) 0.69144(13) 0.0314(7) Uani 1 1 d . . . . .
N2 N 0.5591(4) 0.7642(3) 0.59257(13) 0.0335(7) Uani 1 1 d . . . . .
O1 O 0.4545(3) 0.7961(3) 0.75202(10) 0.0328(6) Uani 1 1 d . . . . .
O2 O 0.1853(3) 0.5988(3) 0.79241(11) 0.0355(6) Uani 1 1 d . . . . .
P1 P 0.18752(11) 0.68064(11) 0.88912(4) 0.0339(3) Uani 1 1 d . . . . .
P2 P 0.29749(11) 0.84227(10) 0.86022(4) 0.0324(3) Uani 1 1 d . . . . .
Si1 Si 0.03360(14) 0.72455(13) 0.94739(5) 0.0409(3) Uani 1 1 d . . . . .
Ti1 Ti 0.28013(7) 0.72555(7) 0.76279(3) 0.0307(2) Uani 1 1 d . . . . .

loop_
_atom_site_aniso_label
_atom_site_aniso_U_11
_atom_site_aniso_U_22
_atom_site_aniso_U_33
_atom_site_aniso_U_23
_atom_site_aniso_U_13
_atom_site_aniso_U_12
C1 0.029(2) 0.0216(17) 0.045(2) 0.0066(15) 0.0041(17) 0.0001(15)
C2 0.032(2) 0.0237(18) 0.050(2) 0.0081(16) 0.0006(18) -0.0005(16)
C3 0.033(2) 0.0245(19) 0.055(3) 0.0081(17) 0.0016(19) 0.0012(16)
C4 0.033(2) 0.028(2) 0.053(3) 0.0081(17) 0.0017(19) -0.0044(17)
C5 0.029(2) 0.030(2) 0.057(3) 0.0062(18) -0.0026(19) -0.0050(17)
C6 0.030(2) 0.0256(19) 0.049(2) 0.0071(16) 0.0019(17) -0.0007(16)
C7 0.028(2) 0.0244(18) 0.058(3) 0.0109(17) 0.0004(18) 0.0006(16)
C8 0.038(2) 0.045(3) 0.056(3) 0.011(2) -0.002(2) 0.004(2)
C9 0.029(2) 0.043(2) 0.061(3) 0.014(2) 0.002(2) 0.0003(19)
C10 0.033(2) 0.027(2) 0.074(3) 0.013(2) -0.009(2) -0.0009(17)
C11 0.041(3) 0.090(5) 0.056(3) 0.017(3) -0.001(2) 0.021(3)
C12 0.055(4) 0.112(6) 0.080(4) 0.057(4) 0.013(3) 0.027(4)
C13 0.043(2) 0.0205(18) 0.053(3) 0.0050(16) 0.011(2) -0.0046(17)
C14 0.0278(19) 0.0247(18) 0.045(2) 0.0046(15) 0.0014(17) 0.0021(15)
C15 0.0262(19) 0.0261(18) 0.044(2) 0.0076(16) 0.0018(16) 0.0002(15)
C16 0.0264(19) 0.0251(18) 0.047(2) 0.0079(16) 0.0010(17) 0.0002(15)
C17 0.035(2) 0.0261(19) 0.046(2) 0.0087(16) 0.0017(18) 0.0054(16)
C18 0.037(2) 0.0212(17) 0.046(2) 0.0074(15) 0.0070(18) 0.0021(16)
C19 0.036(2) 0.0246(19) 0.056(3) 0.0101(17) 0.0090(19) 0.0012(17)
C20 0.045(3) 0.027(2) 0.059(3) 0.0110(18) 0.013(2) -0.0007(19)
C21 0.054(3) 0.028(2) 0.052(3) 0.0099(18) 0.016(2) 0.003(2)
C22 0.051(3) 0.028(2) 0.048(2) 0.0059(17) 0.005(2) 0.0053(19)
C23 0.043(2) 0.0247(19) 0.048(2) 0.0054(16) 0.0053(19) 0.0060(17)
C24 0.035(2) 0.036(2) 0.059(3) 0.018(2) 0.009(2) -0.0018(19)
C25 0.038(3) 0.066(4) 0.073(4) 0.024(3) 0.011(2) 0.003(3)
C26 0.046(3) 0.041(2) 0.052(3) 0.009(2) 0.005(2) -0.007(2)
C27 0.033(2) 0.030(2) 0.043(2) 0.0047(16) -0.0009(18) 0.0032(17)
C28 0.037(2) 0.037(2) 0.049(2) 0.0026(18) 0.0005(19) -0.0032(19)
C29 0.049(3) 0.049(3) 0.054(3) 0.009(2) 0.000(2) 0.019(2)
C30 0.0249(18) 0.0271(19) 0.043(2) 0.0077(15) 0.0036(16) -0.0033(15)
C31 0.0280(19) 0.0235(18) 0.052(2) 0.0083(16) 0.0006(17) 0.0003(15)
C32 0.040(2) 0.030(2) 0.059(3) 0.0096(19) -0.006(2) -0.0068(18)
C33 0.033(2) 0.040(2) 0.067(3) 0.018(2) -0.005(2) -0.0054(19)
C34 0.0258(19) 0.040(2) 0.059(3) 0.016(2) -0.0001(19) 0.0014(18)
C35 0.0269(19) 0.031(2) 0.053(2) 0.0135(17) 0.0026(18) 0.0034(16)
C36 0.0266(19) 0.0267(19) 0.046(2) 0.0070(16) 0.0045(16) -0.0011(15)
C37 0.037(2) 0.0252(19) 0.054(3) 0.0123(17) 0.0083(19) -0.0010(17)
C38 0.036(2) 0.027(2) 0.055(3) 0.0075(17) 0.0011(19) -0.0039(17)
C39 0.037(2) 0.031(2) 0.066(3) 0.009(2) -0.001(2) -0.0080(18)
C40 0.038(2) 0.031(2) 0.057(3) 0.0103(19) -0.006(2) -0.0033(18)
C41 0.033(2) 0.029(2) 0.052(3) 0.0103(17) 0.0022(19) -0.0004(17)
C42 0.061(3) 0.052(3) 0.055(3) 0.016(2) 0.014(3) -0.004(3)
C43 0.039(3) 0.056(3) 0.057(3) 0.013(2) 0.015(2) 0.010(2)
C44 0.051(3) 0.045(3) 0.046(3) 0.009(2) 0.008(2) 0.004(2)
C45 0.043(2) 0.027(2) 0.046(2) 0.0093(17) 0.0037(19) 0.0018(18)
C46 0.038(2) 0.033(2) 0.051(3) 0.0114(18) 0.0022(19) 0.0057(18)
C47 0.050(3) 0.032(2) 0.047(2) 0.0029(18) 0.005(2) 0.005(2)
C48 0.050(3) 0.030(2) 0.057(3) 0.0141(19) 0.005(2) 0.003(2)
C49 0.030(2) 0.036(2) 0.050(2) 0.0091(18) -0.0024(18) -0.0031(17)
C50 0.041(2) 0.037(2) 0.051(3) 0.0063(19) -0.004(2) 0.0025(19)
C51 0.035(2) 0.045(3) 0.065(3) 0.017(2) -0.002(2) -0.013(2)
C52 0.034(2) 0.044(3) 0.056(3) 0.011(2) -0.001(2) 0.008(2)
C53 0.130(11) 0.124(10) 0.228(15) 0.079(10) -0.042(10) -0.023(8)
C54 0.066(4) 0.059(4) 0.103(5) 0.018(4) 0.013(4) -0.004(3)
C55 0.048(3) 0.044(3) 0.101(5) 0.023(3) 0.008(3) -0.005(2)
Cl1 0.0325(5) 0.0399(6) 0.0503(6) 0.0128(4) 0.0032(4) 0.0094(4)
N1 0.0268(16) 0.0245(15) 0.0431(18) 0.0082(13) 0.0008(14) -0.0002(13)
N2 0.0308(17) 0.0257(16) 0.0444(19) 0.0092(14) 0.0024(15) 0.0000(14)
O1 0.0281(14) 0.0268(13) 0.0429(15) 0.0066(11) 0.0022(12) -0.0002(11)
O2 0.0325(15) 0.0286(14) 0.0440(16) 0.0067(12) 0.0052(12) -0.0045(12)
P1 0.0309(5) 0.0283(5) 0.0431(6) 0.0099(4) 0.0018(4) -0.0006(4)
P2 0.0286(5) 0.0257(5) 0.0428(6) 0.0081(4) 0.0012(4) -0.0016(4)
Si1 0.0390(7) 0.0386(7) 0.0464(7) 0.0120(5) 0.0073(5) 0.0002(5)
Ti1 0.0251(4) 0.0241(3) 0.0431(4) 0.0085(3) 0.0023(3) -0.0011(3)

loop_
_atom_type_symbol
_atom_type_description
_atom_type_scat_dispersion_real
_atom_type_scat_dispersion_imag
_atom_type_scat_source
C C 0.0033 0.0016 'International Tables Vol C Tables 4.2.6.8 and 6.1.1.4'
H H 0 0 'International Tables Vol C Tables 4.2.6.8 and 6.1.1.4'
Cl Cl 0.1484 0.1585 'International Tables Vol C Tables 4.2.6.8 and 6.1.1.4'
N N 0.0061 0.0033 'International Tables Vol C Tables 4.2.6.8 and 6.1.1.4'
O O 0.0106 0.006 'International Tables Vol C Tables 4.2.6.8 and 6.1.1.4'
P P 0.1023 0.0942 'International Tables Vol C Tables 4.2.6.8 and 6.1.1.4'
Si Si 0.0817 0.0704 'International Tables Vol C Tables 4.2.6.8 and 6.1.1.4'
Ti Ti 0.2776 0.4457 'International Tables Vol C Tables 4.2.6.8 and 6.1.1.4'

loop_
_geom_angle_atom_site_label_1
_geom_angle_atom_site_label_2
_geom_angle_atom_site_label_3
_geom_angle
_geom_angle_site_symmetry_1
_geom_angle_site_symmetry_3
_geom_angle_publ_flag
C2 C1 C6 122.5(4) . . ?
C2 C1 N1 119.3(4) . . ?
C6 C1 N1 118.2(3) . . ?
C3 C2 C1 117.4(4) . . ?
C3 C2 C7 119.8(4) . . ?
C1 C2 C7 122.7(4) . . ?
C4 C3 C2 121.7(4) . . ?
C4 C3 H3 119.2 . . ?
C2 C3 H3 119.2 . . ?
C3 C4 C5 119.5(4) . . ?
C3 C4 H4 120.2 . . ?
C5 C4 H4 120.2 . . ?
C4 C5 C6 122.2(4) . . ?
C4 C5 H5 118.9 . . ?
C6 C5 H5 118.9 . . ?
C5 C6 C1 116.7(4) . . ?
C5 C6 C10 120.7(4) . . ?
C1 C6 C10 122.4(4) . . ?
C2 C7 C8 113.4(4) . . ?
C2 C7 C9 110.3(4) . . ?
C8 C7 C9 110.6(4) . . ?
C2 C7 H7 107.4 . . ?
C8 C7 H7 107.4 . . ?
C9 C7 H7 107.4 . . ?
C7 C8 H8A 109.5 . . ?
C7 C8 H8B 109.5 . . ?
H8A C8 H8B 109.5 . . ?
C7 C8 H8C 109.5 . . ?
H8A C8 H8C 109.5 . . ?
H8B C8 H8C 109.5 . . ?
C7 C9 H9A 109.5 . . ?
C7 C9 H9B 109.5 . . ?
H9A C9 H9B 109.5 . . ?
C7 C9 H9C 109.5 . . ?
H9A C9 H9C 109.5 . . ?
H9B C9 H9C 109.5 . . ?
C6 C10 C12 110.2(4) . . ?
C6 C10 C11 114.0(4) . . ?
C12 C10 C11 107.7(4) . . ?
C6 C10 H10 108.2 . . ?
C12 C10 H10 108.2 . . ?
C11 C10 H10 108.2 . . ?
C10 C11 H11A 109.5 . . ?
C10 C11 H11B 109.5 . . ?
H11A C11 H11B 109.5 . . ?
C10 C11 H11C 109.5 . . ?
H11A C11 H11C 109.5 . . ?
H11B C11 H11C 109.5 . . ?
C10 C12 H12A 109.5 . . ?
C10 C12 H12B 109.5 . . ?
H12A C12 H12B 109.5 . . ?
C10 C12 H12C 109.5 . . ?
H12A C12 H12C 109.5 . . ?
H12B C12 H12C 109.5 . . ?
C14 C13 H13A 109.5 . . ?
C14 C13 H13B 109.5 . . ?
H13A C13 H13B 109.5 . . ?
C14 C13 H13C 109.5 . . ?
H13A C13 H13C 109.5 . . ?
H13B C13 H13C 109.5 . . ?
N1 C14 C13 122.9(4) . . ?
N1 C14 C15 116.8(4) . . ?
C13 C14 C15 120.2(4) . . ?
C14 C15 C16 115.4(3) . . ?
C14 C15 C30 111.5(3) . . ?
C16 C15 C30 115.1(3) . . ?
C14 C15 H15 104.5 . . ?
C16 C15 H15 104.5 . . ?
C30 C15 H15 104.5 . . ?
N2 C16 C17 125.1(4) . . ?
N2 C16 C15 119.8(4) . . ?
C17 C16 C15 115.0(4) . . ?
C16 C17 H17A 109.5 . . ?
C16 C17 H17B 109.5 . . ?
H17A C17 H17B 109.5 . . ?
C16 C17 H17C 109.5 . . ?
H17A C17 H17C 109.5 . . ?
H17B C17 H17C 109.5 . . ?
C23 C18 N2 122.5(4) . . ?
C23 C18 C19 120.7(4) . . ?
N2 C18 C19 116.1(4) . . ?
C20 C19 C18 119.0(4) . . ?
C20 C19 C24 121.6(4) . . ?
C18 C19 C24 119.3(4) . . ?
C21 C20 C19 120.7(5) . . ?
C21 C20 H20 119.6 . . ?
C19 C20 H20 119.6 . . ?
C20 C21 C22 119.7(4) . . ?
C20 C21 H21 120.2 . . ?
C22 C21 H21 120.2 . . ?
C21 C22 C23 121.9(5) . . ?
C21 C22 H22 119.1 . . ?
C23 C22 H22 119.1 . . ?
C22 C23 C18 118.0(5) . . ?
C22 C23 C27 118.4(4) . . ?
C18 C23 C27 123.6(4) . . ?
C19 C24 C25 115.3(4) . . ?
C19 C24 C26 110.0(4) . . ?
C25 C24 C26 109.2(4) . . ?
C19 C24 H24 107.3 . . ?
C25 C24 H24 107.3 . . ?
C26 C24 H24 107.3 . . ?
C24 C25 H25A 109.5 . . ?
C24 C25 H25B 109.5 . . ?
H25A C25 H25B 109.5 . . ?
C24 C25 H25C 109.5 . . ?
H25A C25 H25C 109.5 . . ?
H25B C25 H25C 109.5 . . ?
C24 C26 H26A 109.5 . . ?
C24 C26 H26B 109.5 . . ?
H26A C26 H26B 109.5 . . ?
C24 C26 H26C 109.5 . . ?
H26A C26 H26C 109.5 . . ?
H26B C26 H26C 109.5 . . ?
C23 C27 C29 111.5(4) . . ?
C23 C27 C28 111.6(4) . . ?
C29 C27 C28 109.5(4) . . ?
C23 C27 H27 108 . . ?
C29 C27 H27 108 . . ?
C28 C27 H27 108 . . ?
C27 C28 H28A 109.5 . . ?
C27 C28 H28B 109.5 . . ?
H28A C28 H28B 109.5 . . ?
C27 C28 H28C 109.5 . . ?
H28A C28 H28C 109.5 . . ?
H28B C28 H28C 109.5 . . ?
C27 C29 H29A 109.5 . . ?
C27 C29 H29B 109.5 . . ?
H29A C29 H29B 109.5 . . ?
C27 C29 H29C 109.5 . . ?
H29A C29 H29C 109.5 . . ?
H29B C29 H29C 109.5 . . ?
O1 C30 C35 109.4(3) . . ?
O1 C30 C31 109.0(3) . . ?
C35 C30 C31 110.0(3) . . ?
O1 C30 C15 107.9(3) . . ?
C35 C30 C15 112.6(3) . . ?
C31 C30 C15 107.9(3) . . ?
C32 C31 C30 112.6(3) . . ?
C32 C31 H31A 109.1 . . ?
C30 C31 H31A 109.1 . . ?
C32 C31 H31B 109.1 . . ?
C30 C31 H31B 109.1 . . ?
H31A C31 H31B 107.8 . . ?
C31 C32 C33 111.0(4) . . ?
C31 C32 H32A 109.4 . . ?
C33 C32 H32A 109.4 . . ?
C31 C32 H32B 109.4 . . ?
C33 C32 H32B 109.4 . . ?
H32A C32 H32B 108 . . ?
C34 C33 C32 111.3(4) . . ?
C34 C33 H33A 109.4 . . ?
C32 C33 H33A 109.4 . . ?
C34 C33 H33B 109.4 . . ?
C32 C33 H33B 109.4 . . ?
H33A C33 H33B 108 . . ?
C35 C34 C33 112.0(4) . . ?
C35 C34 H34A 109.2 . . ?
C33 C34 H34A 109.2 . . ?
C35 C34 H34B 109.2 . . ?
C33 C34 H34B 109.2 . . ?
H34A C34 H34B 107.9 . . ?
C34 C35 C30 111.6(4) . . ?
C34 C35 H35A 109.3 . . ?
C30 C35 H35A 109.3 . . ?
C34 C35 H35B 109.3 . . ?
C30 C35 H35B 109.3 . . ?
H35A C35 H35B 108 . . ?
O2 C36 C41 109.9(3) . . ?
O2 C36 C37 109.4(3) . . ?
C41 C36 C37 109.9(3) . . ?
O2 C36 P1 107.2(3) . . ?
C41 C36 P1 114.7(3) . . ?
C37 C36 P1 105.5(3) . . ?
C38 C37 C36 111.9(4) . . ?
C38 C37 H37A 109.2 . . ?
C36 C37 H37A 109.2 . . ?
C38 C37 H37B 109.2 . . ?
C36 C37 H37B 109.2 . . ?
H37A C37 H37B 107.9 . . ?
C39 C38 C37 110.8(4) . . ?
C39 C38 H38A 109.5 . . ?
C37 C38 H38A 109.5 . . ?
C39 C38 H38B 109.5 . . ?
C37 C38 H38B 109.5 . . ?
H38A C38 H38B 108.1 . . ?
C40 C39 C38 111.4(4) . . ?
C40 C39 H39A 109.3 . . ?
C38 C39 H39A 109.3 . . ?
C40 C39 H39B 109.3 . . ?
C38 C39 H39B 109.3 . . ?
H39A C39 H39B 108 . . ?
C39 C40 C41 111.3(4) . . ?
C39 C40 H40A 109.4 . . ?
C41 C40 H40A 109.4 . . ?
C39 C40 H40B 109.4 . . ?
C41 C40 H40B 109.4 . . ?
H40A C40 H40B 108 . . ?
C40 C41 C36 111.6(4) . . ?
C40 C41 H41A 109.3 . . ?
C36 C41 H41A 109.3 . . ?
C40 C41 H41B 109.3 . . ?
C36 C41 H41B 109.3 . . ?
H41A C41 H41B 108 . . ?
Si1 C42 H42A 109.5 . . ?
Si1 C42 H42B 109.5 . . ?
H42A C42 H42B 109.5 . . ?
Si1 C42 H42C 109.5 . . ?
H42A C42 H42C 109.5 . . ?
H42B C42 H42C 109.5 . . ?
Si1 C43 H43A 109.5 . . ?
Si1 C43 H43B 109.5 . . ?
H43A C43 H43B 109.5 . . ?
Si1 C43 H43C 109.5 . . ?
H43A C43 H43C 109.5 . . ?
H43B C43 H43C 109.5 . . ?
Si1 C44 H44A 109.5 . . ?
Si1 C44 H44B 109.5 . . ?
H44A C44 H44B 109.5 . . ?
Si1 C44 H44C 109.5 . . ?
H44A C44 H44C 109.5 . . ?
H44B C44 H44C 109.5 . . ?
C47 C45 C46 109.6(4) . . ?
C47 C45 C48 110.6(4) . . ?
C46 C45 C48 107.2(4) . . ?
C47 C45 P2 114.7(3) . . ?
C46 C45 P2 106.5(3) . . ?
C48 C45 P2 107.9(3) . . ?
C45 C46 H46A 109.5 . . ?
C45 C46 H46B 109.5 . . ?
H46A C46 H46B 109.5 . . ?
C45 C46 H46C 109.5 . . ?
H46A C46 H46C 109.5 . . ?
H46B C46 H46C 109.5 . . ?
C45 C47 H47A 109.5 . . ?
C45 C47 H47B 109.5 . . ?
H47A C47 H47B 109.5 . . ?
C45 C47 H47C 109.5 . . ?
H47A C47 H47C 109.5 . . ?
H47B C47 H47C 109.5 . . ?
C45 C48 H48A 109.5 . . ?
C45 C48 H48B 109.5 . . ?
H48A C48 H48B 109.5 . . ?
C45 C48 H48C 109.5 . . ?
H48A C48 H48C 109.5 . . ?
H48B C48 H48C 109.5 . . ?
C50 C49 C51 108.5(4) . . ?
C50 C49 C52 108.6(4) . . ?
C51 C49 C52 108.9(4) . . ?
C50 C49 P2 115.0(3) . . ?
C51 C49 P2 111.1(3) . . ?
C52 C49 P2 104.4(3) . . ?
C49 C50 H50A 109.5 . . ?
C49 C50 H50B 109.5 . . ?
H50A C50 H50B 109.5 . . ?
C49 C50 H50C 109.5 . . ?
H50A C50 H50C 109.5 . . ?
H50B C50 H50C 109.5 . . ?
C49 C51 H51A 109.5 . . ?
C49 C51 H51B 109.5 . . ?
H51A C51 H51B 109.5 . . ?
C49 C51 H51C 109.5 . . ?
H51A C51 H51C 109.5 . . ?
H51B C51 H51C 109.5 . . ?
C49 C52 H52A 109.5 . . ?
C49 C52 H52B 109.5 . . ?
H52A C52 H52B 109.5 . . ?
C49 C52 H52C 109.5 . . ?
H52A C52 H52C 109.5 . . ?
H52B C52 H52C 109.5 . . ?
C54 C53 H53A 109.5 . . ?
C54 C53 H53B 109.5 . . ?
H53A C53 H53B 109.5 . . ?
C54 C53 H53C 109.5 . . ?
H53A C53 H53C 109.5 . . ?
H53B C53 H53C 109.5 . . ?
C53 C54 C55 116.0(7) . . ?
C53 C54 H54A 108.3 . . ?
C55 C54 H54A 108.3 . . ?
C53 C54 H54B 108.3 . . ?
C55 C54 H54B 108.3 . . ?
H54A C54 H54B 107.4 . . ?
C55 C55 C54 111.7(7) 2_667 . ?
C55 C55 H55A 109.3 2_667 . ?
C54 C55 H55A 109.3 . . ?
C55 C55 H55B 109.3 2_667 . ?
C54 C55 H55B 109.3 . . ?
H55A C55 H55B 107.9 . . ?
C14 N1 C1 118.6(4) . . ?
C14 N1 Ti1 121.9(3) . . ?
C1 N1 Ti1 118.5(3) . . ?
C16 N2 C18 124.4(4) . . ?
C30 O1 Ti1 134.8(2) . . ?
C36 O2 Ti1 144.6(3) . . ?
C36 P1 P2 100.38(14) . . ?
C36 P1 Si1 110.51(14) . . ?
P2 P1 Si1 120.32(7) . . ?
C45 P2 C49 111.3(2) . . ?
C45 P2 P1 116.01(16) . . ?
C49 P2 P1 97.94(15) . . ?
C45 P2 Ti1 115.08(15) . . ?
C49 P2 Ti1 116.54(15) . . ?
P1 P2 Ti1 98.15(5) . . ?
C42 Si1 C43 105.2(3) . . ?
C42 Si1 C44 107.8(3) . . ?
C43 Si1 C44 109.5(2) . . ?
C42 Si1 P1 105.02(19) . . ?
C43 Si1 P1 122.45(17) . . ?
C44 Si1 P1 106.04(18) . . ?
O2 Ti1 O1 142.62(13) . . ?
O2 Ti1 N1 96.39(13) . . ?
O1 Ti1 N1 84.32(13) . . ?
O2 Ti1 Cl1 110.54(10) . . ?
O1 Ti1 Cl1 106.75(10) . . ?
N1 Ti1 Cl1 92.63(9) . . ?
O2 Ti1 P2 76.96(9) . . ?
O1 Ti1 P2 92.71(9) . . ?
N1 Ti1 P2 164.79(9) . . ?
Cl1 Ti1 P2 102.49(4) . . ?

loop_
_geom_bond_atom_site_label_1
_geom_bond_atom_site_label_2
_geom_bond_distance
_geom_bond_site_symmetry_2
_geom_bond_publ_flag
C1 C2 1.403(6) . ?
C1 C6 1.406(6) . ?
C1 N1 1.457(5) . ?
C2 C3 1.394(6) . ?
C2 C7 1.513(6) . ?
C3 C4 1.374(6) . ?
C3 H3 0.95 . ?
C4 C5 1.381(6) . ?
C4 H4 0.95 . ?
C5 C6 1.392(6) . ?
C5 H5 0.95 . ?
C6 C10 1.514(6) . ?
C7 C8 1.524(7) . ?
C7 C9 1.535(6) . ?
C7 H7 1 . ?
C8 H8A 0.98 . ?
C8 H8B 0.98 . ?
C8 H8C 0.98 . ?
C9 H9A 0.98 . ?
C9 H9B 0.98 . ?
C9 H9C 0.98 . ?
C10 C12 1.520(8) . ?
C10 C11 1.520(7) . ?
C10 H10 1 . ?
C11 H11A 0.98 . ?
C11 H11B 0.98 . ?
C11 H11C 0.98 . ?
C12 H12A 0.98 . ?
C12 H12B 0.98 . ?
C12 H12C 0.98 . ?
C13 C14 1.499(6) . ?
C13 H13A 0.98 . ?
C13 H13B 0.98 . ?
C13 H13C 0.98 . ?
C14 N1 1.287(5) . ?
C14 C15 1.527(5) . ?
C15 C16 1.528(6) . ?
C15 C30 1.582(6) . ?
C15 H15 1 . ?
C16 N2 1.279(6) . ?
C16 C17 1.513(5) . ?
C17 H17A 0.98 . ?
C17 H17B 0.98 . ?
C17 H17C 0.98 . ?
C18 C23 1.399(6) . ?
C18 N2 1.417(5) . ?
C18 C19 1.419(6) . ?
C19 C20 1.392(7) . ?
C19 C24 1.509(7) . ?
C20 C21 1.382(7) . ?
C20 H20 0.95 . ?
C21 C22 1.386(7) . ?
C21 H21 0.95 . ?
C22 C23 1.397(7) . ?
C22 H22 0.95 . ?
C23 C27 1.525(6) . ?
C24 C25 1.529(7) . ?
C24 C26 1.536(7) . ?
C24 H24 1 . ?
C25 H25A 0.98 . ?
C25 H25B 0.98 . ?
C25 H25C 0.98 . ?
C26 H26A 0.98 . ?
C26 H26B 0.98 . ?
C26 H26C 0.98 . ?
C27 C29 1.530(6) . ?
C27 C28 1.533(6) . ?
C27 H27 1 . ?
C28 H28A 0.98 . ?
C28 H28B 0.98 . ?
C28 H28C 0.98 . ?
C29 H29A 0.98 . ?
C29 H29B 0.98 . ?
C29 H29C 0.98 . ?
C30 O1 1.420(5) . ?
C30 C35 1.528(6) . ?
C30 C31 1.538(5) . ?
C31 C32 1.514(6) . ?
C31 H31A 0.99 . ?
C31 H31B 0.99 . ?
C32 C33 1.523(7) . ?
C32 H32A 0.99 . ?
C32 H32B 0.99 . ?
C33 C34 1.520(6) . ?
C33 H33A 0.99 . ?
C33 H33B 0.99 . ?
C34 C35 1.516(6) . ?
C34 H34A 0.99 . ?
C34 H34B 0.99 . ?
C35 H35A 0.99 . ?
C35 H35B 0.99 . ?
C36 O2 1.404(5) . ?
C36 C41 1.532(6) . ?
C36 C37 1.541(6) . ?
C36 P1 1.909(4) . ?
C37 C38 1.522(6) . ?
C37 H37A 0.99 . ?
C37 H37B 0.99 . ?
C38 C39 1.521(6) . ?
C38 H38A 0.99 . ?
C38 H38B 0.99 . ?
C39 C40 1.519(6) . ?
C39 H39A 0.99 . ?
C39 H39B 0.99 . ?
C40 C41 1.527(6) . ?
C40 H40A 0.99 . ?
C40 H40B 0.99 . ?
C41 H41A 0.99 . ?
C41 H41B 0.99 . ?
C42 Si1 1.862(6) . ?
C42 H42A 0.98 . ?
C42 H42B 0.98 . ?
C42 H42C 0.98 . ?
C43 Si1 1.864(5) . ?
C43 H43A 0.98 . ?
C43 H43B 0.98 . ?
C43 H43C 0.98 . ?
C44 Si1 1.865(5) . ?
C44 H44A 0.98 . ?
C44 H44B 0.98 . ?
C44 H44C 0.98 . ?
C45 C47 1.527(6) . ?
C45 C46 1.533(6) . ?
C45 C48 1.541(6) . ?
C45 P2 1.891(4) . ?
C46 H46A 0.98 . ?
C46 H46B 0.98 . ?
C46 H46C 0.98 . ?
C47 H47A 0.98 . ?
C47 H47B 0.98 . ?
C47 H47C 0.98 . ?
C48 H48A 0.98 . ?
C48 H48B 0.98 . ?
C48 H48C 0.98 . ?
C49 C50 1.516(7) . ?
C49 C51 1.527(6) . ?
C49 C52 1.542(7) . ?
C49 P2 1.906(4) . ?
C50 H50A 0.98 . ?
C50 H50B 0.98 . ?
C50 H50C 0.98 . ?
C51 H51A 0.98 . ?
C51 H51B 0.98 . ?
C51 H51C 0.98 . ?
C52 H52A 0.98 . ?
C52 H52B 0.98 . ?
C52 H52C 0.98 . ?
C53 C54 1.520(16) . ?
C53 H53A 0.98 . ?
C53 H53B 0.98 . ?
C53 H53C 0.98 . ?
C54 C55 1.525(10) . ?
C54 H54A 0.99 . ?
C54 H54B 0.99 . ?
C55 C55 1.522(12) 2_667 ?
C55 H55A 0.99 . ?
C55 H55B 0.99 . ?
Cl1 Ti1 2.3649(12) . ?
N1 Ti1 2.225(4) . ?
O1 Ti1 1.864(3) . ?
O2 Ti1 1.860(3) . ?
P1 P2 2.1883(15) . ?
P1 Si1 2.2742(18) . ?
P2 Ti1 2.7685(13) . ?

loop_
_geom_torsion_atom_site_label_1
_geom_torsion_atom_site_label_2
_geom_torsion_atom_site_label_3
_geom_torsion_atom_site_label_4
_geom_torsion
_geom_torsion_site_symmetry_1
_geom_torsion_site_symmetry_2
_geom_torsion_site_symmetry_3
_geom_torsion_site_symmetry_4
_geom_torsion_publ_flag
C6 C1 C2 C3 -0.5(7) . . . . ?
N1 C1 C2 C3 178.0(4) . . . . ?
C6 C1 C2 C7 177.3(4) . . . . ?
N1 C1 C2 C7 -4.2(7) . . . . ?
C1 C2 C3 C4 0.2(7) . . . . ?
C7 C2 C3 C4 -177.7(4) . . . . ?
C2 C3 C4 C5 0.0(7) . . . . ?
C3 C4 C5 C6 0.1(7) . . . . ?
C4 C5 C6 C1 -0.4(7) . . . . ?
C4 C5 C6 C10 173.8(5) . . . . ?
C2 C1 C6 C5 0.6(7) . . . . ?
N1 C1 C6 C5 -177.9(4) . . . . ?
C2 C1 C6 C10 -173.5(4) . . . . ?
N1 C1 C6 C10 8.0(7) . . . . ?
C3 C2 C7 C8 -55.8(6) . . . . ?
C1 C2 C7 C8 126.5(5) . . . . ?
C3 C2 C7 C9 68.9(5) . . . . ?
C1 C2 C7 C9 -108.9(5) . . . . ?
C5 C6 C10 C12 -74.3(6) . . . . ?
C1 C6 C10 C12 99.5(6) . . . . ?
C5 C6 C10 C11 47.0(7) . . . . ?
C1 C6 C10 C11 -139.2(5) . . . . ?
N1 C14 C15 C16 -159.4(4) . . . . ?
C13 C14 C15 C16 23.1(5) . . . . ?
N1 C14 C15 C30 66.9(5) . . . . ?
C13 C14 C15 C30 -110.6(4) . . . . ?
C14 C15 C16 N2 -52.5(5) . . . . ?
C30 C15 C16 N2 79.5(5) . . . . ?
C14 C15 C16 C17 126.4(4) . . . . ?
C30 C15 C16 C17 -101.6(4) . . . . ?
C23 C18 C19 C20 1.5(6) . . . . ?
N2 C18 C19 C20 171.8(4) . . . . ?
C23 C18 C19 C24 178.8(4) . . . . ?
N2 C18 C19 C24 -10.9(6) . . . . ?
C18 C19 C20 C21 -0.8(6) . . . . ?
C24 C19 C20 C21 -178.0(4) . . . . ?
C19 C20 C21 C22 0.5(7) . . . . ?
C20 C21 C22 C23 -1.0(7) . . . . ?
C21 C22 C23 C18 1.7(6) . . . . ?
C21 C22 C23 C27 -177.6(4) . . . . ?
N2 C18 C23 C22 -171.6(4) . . . . ?
C19 C18 C23 C22 -1.9(6) . . . . ?
N2 C18 C23 C27 7.7(6) . . . . ?
C19 C18 C23 C27 177.4(4) . . . . ?
C20 C19 C24 C25 -26.9(6) . . . . ?
C18 C19 C24 C25 155.9(4) . . . . ?
C20 C19 C24 C26 97.1(5) . . . . ?
C18 C19 C24 C26 -80.1(5) . . . . ?
C22 C23 C27 C29 -55.2(5) . . . . ?
C18 C23 C27 C29 125.5(4) . . . . ?
C22 C23 C27 C28 67.6(5) . . . . ?
C18 C23 C27 C28 -111.7(5) . . . . ?
C14 C15 C30 O1 -57.7(4) . . . . ?
C16 C15 C30 O1 168.5(3) . . . . ?
C14 C15 C30 C35 63.1(4) . . . . ?
C16 C15 C30 C35 -70.7(4) . . . . ?
C14 C15 C30 C31 -175.3(3) . . . . ?
C16 C15 C30 C31 50.9(4) . . . . ?
O1 C30 C31 C32 65.3(5) . . . . ?
C35 C30 C31 C32 -54.7(5) . . . . ?
C15 C30 C31 C32 -177.8(4) . . . . ?
C30 C31 C32 C33 55.0(5) . . . . ?
C31 C32 C33 C34 -54.4(6) . . . . ?
C32 C33 C34 C35 55.1(6) . . . . ?
C33 C34 C35 C30 -55.5(5) . . . . ?
O1 C30 C35 C34 -65.4(4) . . . . ?
C31 C30 C35 C34 54.3(5) . . . . ?
C15 C30 C35 C34 174.7(3) . . . . ?
O2 C36 C37 C38 -65.6(5) . . . . ?
C41 C36 C37 C38 55.2(5) . . . . ?
P1 C36 C37 C38 179.4(3) . . . . ?
C36 C37 C38 C39 -55.9(5) . . . . ?
C37 C38 C39 C40 55.9(5) . . . . ?
C38 C39 C40 C41 -55.9(6) . . . . ?
C39 C40 C41 C36 55.8(5) . . . . ?
O2 C36 C41 C40 65.7(4) . . . . ?
C37 C36 C41 C40 -54.8(5) . . . . ?
P1 C36 C41 C40 -173.5(3) . . . . ?
C53 C54 C55 C55 179.6(8) . . . 2_667 ?
C13 C14 N1 C1 -6.2(6) . . . . ?
C15 C14 N1 C1 176.4(3) . . . . ?
C13 C14 N1 Ti1 161.8(3) . . . . ?
C15 C14 N1 Ti1 -15.6(5) . . . . ?
C2 C1 N1 C14 90.8(5) . . . . ?
C6 C1 N1 C14 -90.6(5) . . . . ?
C2 C1 N1 Ti1 -77.6(4) . . . . ?
C6 C1 N1 Ti1 101.0(4) . . . . ?
C17 C16 N2 C18 -6.9(7) . . . . ?
C15 C16 N2 C18 171.8(4) . . . . ?
C23 C18 N2 C16 -66.8(6) . . . . ?
C19 C18 N2 C16 123.1(4) . . . . ?
C35 C30 O1 Ti1 -125.7(3) . . . . ?
C31 C30 O1 Ti1 114.0(3) . . . . ?
C15 C30 O1 Ti1 -2.9(5) . . . . ?
C41 C36 O2 Ti1 74.1(5) . . . . ?
C37 C36 O2 Ti1 -165.1(4) . . . . ?
P1 C36 O2 Ti1 -51.2(5) . . . . ?
C47 C45 P2 C49 -45.7(4) . . . . ?
C46 C45 P2 C49 -167.2(3) . . . . ?
C48 C45 P2 C49 78.0(4) . . . . ?
C47 C45 P2 P1 65.1(4) . . . . ?
C46 C45 P2 P1 -56.4(3) . . . . ?
C48 C45 P2 P1 -171.1(3) . . . . ?
C47 C45 P2 Ti1 178.9(3) . . . . ?
C46 C45 P2 Ti1 57.4(3) . . . . ?
C48 C45 P2 Ti1 -57.4(3) . . . . ?
C36 O2 Ti1 O1 110.4(5) . . . . ?
C36 O2 Ti1 N1 -160.6(5) . . . . ?
C36 O2 Ti1 Cl1 -65.4(5) . . . . ?
C36 O2 Ti1 P2 33.2(4) . . . . ?
C30 O1 Ti1 O2 130.9(3) . . . . ?
C30 O1 Ti1 N1 37.8(3) . . . . ?
C30 O1 Ti1 Cl1 -53.2(4) . . . . ?
C30 O1 Ti1 P2 -157.1(3) . . . . ?
